data_2106697
loop_
_publ_author_name
'Konnert, Judith A.'
'Evans, Jr., Howard T.'

_publ_section_title
;
 Calcium divanadate dihydrate
;
_journal_coden_ASTM ACBCAR
_journal_issue 11
_journal_name_full
;
 Acta Crystallographica, Section B: Structural Crystallography and
 Crystal Chemistry
;
_journal_page_first 2688
_journal_page_last 2690
_journal_paper_doi 10.1107/s0567740875008497
_journal_volume 31
_journal_year 1975
_chemical_formula_sum 'Ca2 H4 O9 V2'
_chemical_name_systematic 'Ca2 V2 O7 (H2 O)2'
_space_group_IT_number 2
_symmetry_space_group_name_Hall '-P 1'
_symmetry_space_group_name_H-M 'P -1'
_cell_angle_alpha 96.238
_cell_angle_beta 113.355
_cell_angle_gamma 106.192
_cell_formula_units_Z 2
_cell_length_a 8.1344
_cell_length_b 8.2019
_cell_length_c 6.8683
_cell_volume 391.317
_cod_data_source_file Konnert_ACBCAR_1975_95.cif
_cod_data_source_block H4Ca2O9V2
_cod_depositor_comments
;
 Marking attached hydrogen atoms.

 Antanas Vaitkus,
 2017-11-23
;
_cod_original_formula_sum 'H4 Ca2 O9 V2'
_cod_database_code 2106697

loop_
_symmetry_equiv_pos_as_xyz
x,y,z
-x,-y,-z

loop_
_atom_site_label
_atom_site_type_symbol
_atom_site_fract_x
_atom_site_fract_y
_atom_site_fract_z
_atom_site_occupancy
_atom_site_U_iso_or_equiv
_atom_site_attached_hydrogens
Ca1 Ca+2 0.0766 0.6901 0.8863 1 0.0 0
Ca2 Ca+2 0.0984 0.2277 0.6855 1 0.0 0
V1 V+5 0.2642 0.1314 0.2626 1 0.0 0
V2 V+5 0.7406 0.355 0.519 1 0.0 0
O1 O-2 0.497 0.262 0.4788 1 0.0 0
O2 O-2 0.1788 0.249 0.0809 1 0.0 0
O3 O-2 0.2841 -0.0354 0.1291 1 0.0 0
O4 O-2 0.1044 0.0602 0.3634 1 0.0 0
O5 O-2 0.7935 0.232 0.3568 1 0.0 0
O6 O-2 0.7968 0.5605 0.4902 1 0.0 0
O7 O-2 0.9049 0.3745 0.7781 1 0.0 0
O8 O-2 0.6863 0.4585 0.0216 1 0.0 2
O9 O-2 0.6194 0.8504 0.1597 1 0.0 2
